data_7110617
loop_
_publ_author_name
'Fromm, Katharina M.'

_publ_section_title
;
 Synthesis and crystal structure of
 Li[{Ca7(\m3-OH)8I6(thf)12}2(\m-I)]&#x00B7;3THF, a unique H-bound dimer of
 a Ca7-cluster on the way to sol--gels
;
_journal_issue 17
_journal_name_full 'Chemical Communications'
_journal_page_first 1659
_journal_paper_doi 10.1039/a904560k
_journal_year 1999
_chemical_formula_moiety 'C108 H232 Ca14 I13 O43'
_chemical_formula_sum 'C54 H116 Ca7 I6.5 O21.5'
_chemical_formula_weight 2214.88
_chemical_name_common Ca7-Cluster-Dimer
_chemical_name_systematic
; 
 ? 
;
_space_group_IT_number 148
_symmetry_cell_setting trigonal
_symmetry_space_group_name_Hall '-R 3'
_symmetry_space_group_name_H-M 'R -3 :H'
_atom_sites_solution_hydrogens geom
_atom_sites_solution_primary direct
_atom_sites_solution_secondary difmap
_audit_creation_method SHELXL-97
_cell_angle_alpha 90.00
_cell_angle_beta 90.00
_cell_angle_gamma 120.00
_cell_formula_units_Z 6
_cell_length_a 21.592(3)
_cell_length_b 21.592(3)
_cell_length_c 36.839(7)
_cell_measurement_reflns_used 25
_cell_measurement_temperature 193(2)
_cell_volume 14874(4)
_computing_molecular_graphics 'SCHAKAL (E.Keller, Uni Freiburg) '
_computing_publication_material 'WORD 97'
_computing_structure_refinement 'SHELXL-97 (Sheldrick, 1997)'
_computing_structure_solution 'SHELXS-97 (Sheldrick, 1990)'
_diffrn_ambient_temperature 193(2)
_diffrn_measured_fraction_theta_full 0.998
_diffrn_measured_fraction_theta_max 0.998
_diffrn_measurement_device_type Enraf-Nonius
_diffrn_measurement_method omega-scan
_diffrn_radiation_monochromator graphite
_diffrn_radiation_source 'fine-focus sealed tube'
_diffrn_radiation_type MoK\a
_diffrn_radiation_wavelength 0.71073
_diffrn_reflns_av_R_equivalents 0.0000
_diffrn_reflns_av_sigmaI/netI 0.0651
_diffrn_reflns_limit_h_max 23
_diffrn_reflns_limit_h_min 0
_diffrn_reflns_limit_k_max 23
_diffrn_reflns_limit_k_min 0
_diffrn_reflns_limit_l_max 46
_diffrn_reflns_limit_l_min -46
_diffrn_reflns_number 7165
_diffrn_reflns_theta_full 26.93
_diffrn_reflns_theta_max 26.93
_diffrn_reflns_theta_min 2.25
_diffrn_standards_interval_count 300
_diffrn_standards_interval_time 3600
_diffrn_standards_number 2
_exptl_absorpt_coefficient_mu 2.447
_exptl_absorpt_correction_type 'face indexation '
_exptl_crystal_colour colorless
_exptl_crystal_density_diffrn 1.484
_exptl_crystal_density_method 'not measured'
_exptl_crystal_description blocks
_exptl_crystal_F_000 6579
_exptl_crystal_size_max .4
_exptl_crystal_size_mid .3
_exptl_crystal_size_min .3
_refine_diff_density_max 1.255
_refine_diff_density_min -1.178
_refine_diff_density_rms 0.155
_refine_ls_extinction_method none
_refine_ls_goodness_of_fit_ref 1.021
_refine_ls_hydrogen_treatment mixed
_refine_ls_matrix_type full
_refine_ls_number_parameters 291
_refine_ls_number_reflns 7165
_refine_ls_number_restraints 0
_refine_ls_restrained_S_all 1.021
_refine_ls_R_factor_all 0.1208
_refine_ls_R_factor_gt 0.0668
_refine_ls_shift/su_max 0.063
_refine_ls_shift/su_mean 0.004
_refine_ls_structure_factor_coef Fsqd
_refine_ls_weighting_details 'calc w=1/[\s^2^(Fo^2^)+(0.1090P)^2^+72.2258P] where P=(Fo^2^+2Fc^2^)/3'
_refine_ls_weighting_scheme calc
_refine_ls_wR_factor_gt 0.1716
_refine_ls_wR_factor_ref 0.2057
_reflns_number_gt 4307
_reflns_number_total 7165
_reflns_threshold_expression >2sigma(I)
_cod_data_source_file 904560ksup1.cif
_cod_data_source_block Ca7-Dimer
_cod_original_sg_symbol_H-M R(-3)
_cod_original_formula_sum 'C54 H116 Ca7 I6.50 O21.50'
_cod_database_code 7110617

loop_
_symmetry_equiv_pos_as_xyz
'x, y, z'
'-y, x-y, z'
'-x+y, -x, z'
'x+2/3, y+1/3, z+1/3'
'-y+2/3, x-y+1/3, z+1/3'
'-x+y+2/3, -x+1/3, z+1/3'
'x+1/3, y+2/3, z+2/3'
'-y+1/3, x-y+2/3, z+2/3'
'-x+y+1/3, -x+2/3, z+2/3'
'-x, -y, -z'
'y, -x+y, -z'
'x-y, x, -z'
'-x+2/3, -y+1/3, -z+1/3'
'y+2/3, -x+y+1/3, -z+1/3'
'x-y+2/3, x+1/3, -z+1/3'
'-x+1/3, -y+2/3, -z+2/3'
'y+1/3, -x+y+2/3, -z+2/3'
'x-y+1/3, x+2/3, -z+2/3'

loop_
_atom_site_label
_atom_site_type_symbol
_atom_site_fract_x
_atom_site_fract_y
_atom_site_fract_z
_atom_site_U_iso_or_equiv
_atom_site_adp_type
_atom_site_occupancy
_atom_site_symmetry_multiplicity
_atom_site_calc_flag
_atom_site_refinement_flags
I1 I 0.0000 0.0000 0.0000 0.0545(4) Uani 1 6 d S
I2 I -0.19580(3) -0.22237(3) 0.183355(16) 0.0568(2) Uani 1 1 d .
I3 I 0.21555(5) 0.15575(5) 0.34061(3) 0.0989(4) Uani 1 1 d .
Ca1 Ca -0.08790(8) -0.10252(8) 0.13011(4) 0.0362(4) Uani 1 1 d .
Ca2 Ca 0.08563(8) 0.10397(8) 0.28686(4) 0.0376(4) Uani 1 1 d .
Ca3 Ca 0.0000 0.0000 0.20857(6) 0.0344(6) Uani 1 3 d S
O1 O 0.0000 0.0000 0.0999(2) 0.0294(18) Uani 1 3 d S
H1 H 0.0000 0.0000 0.0727 0.035 Uiso 1 3 calc SR
O2 O -0.0865(2) -0.0123(3) 0.16447(13) 0.0318(11) Uani 1 1 d .
H2 H -0.1332 -0.0189 0.1733 0.038 Uiso 1 1 calc R
O3 O -0.0154(3) 0.0720(3) 0.25189(13) 0.0337(11) Uani 1 1 d .
H3 H -0.0237 0.1110 0.2429 0.040 Uiso 1 1 calc R
O4 O 0.0000 0.0000 0.3166(2) 0.039(2) Uani 1 3 d S
H4 H 0.0000 0.0000 0.3437 0.046 Uiso 1 3 calc SR
O5 O -0.0797(4) -0.1902(3) 0.09294(17) 0.0601(17) Uani 1 1 d .
O6 O -0.1898(3) -0.1254(4) 0.09351(18) 0.0660(19) Uani 1 1 d .
O7 O 0.0655(4) 0.1959(4) 0.31334(18) 0.0630(18) Uani 1 1 d .
O8 O 0.1660(4) 0.1890(4) 0.2424(2) 0.072(2) Uani 1 1 d .
C13 C 0.1672(6) 0.2533(5) 0.2315(3) 0.063(3) Uani 1 1 d .
H13A H 0.1671 0.2808 0.2530 0.075 Uiso 1 1 calc R
H13B H 0.1254 0.2422 0.2161 0.075 Uiso 1 1 calc R
C14 C 0.2341(10) 0.2935(9) 0.2109(5) 0.134(7) Uani 1 1 d .
H14A H 0.2251 0.2853 0.1845 0.160 Uiso 1 1 calc R
H14B H 0.2565 0.3454 0.2158 0.160 Uiso 1 1 calc R
C15 C 0.2793(9) 0.2667(9) 0.2233(7) 0.159(9) Uani 1 1 d .
H15A H 0.3112 0.2690 0.2034 0.191 Uiso 1 1 calc R
H15B H 0.3093 0.2961 0.2437 0.191 Uiso 1 1 calc R
C16 C 0.2354(6) 0.1948(8) 0.2347(5) 0.105(5) Uani 1 1 d .
H16A H 0.2552 0.1847 0.2566 0.126 Uiso 1 1 calc R
H16B H 0.2308 0.1611 0.2152 0.126 Uiso 1 1 calc R
C9 C 0.0256(7) 0.2253(6) 0.2970(3) 0.071(3) Uani 1 1 d .
H9A H -0.0244 0.1871 0.2929 0.086 Uiso 1 1 calc R
H9B H 0.0469 0.2472 0.2733 0.086 Uiso 1 1 calc R
C10 C 0.0273(9) 0.2788(9) 0.3213(4) 0.122(6) Uani 1 1 d .
H10A H -0.0213 0.2717 0.3247 0.147 Uiso 1 1 calc R
H10B H 0.0587 0.3274 0.3114 0.147 Uiso 1 1 calc R
C11 C 0.0561(10) 0.2693(11) 0.3563(5) 0.146(8) Uani 1 1 d .
H11A H 0.1004 0.3139 0.3628 0.175 Uiso 1 1 calc R
H11B H 0.0206 0.2578 0.3759 0.175 Uiso 1 1 calc R
C12 C 0.0714(9) 0.2104(9) 0.3518(3) 0.110(6) Uani 1 1 d .
H12A H 0.1201 0.2248 0.3606 0.132 Uiso 1 1 calc R
H12B H 0.0364 0.1675 0.3654 0.132 Uiso 1 1 calc R
C1 C -0.0943(10) -0.2589(7) 0.1044(4) 0.122(7) Uani 1 1 d .
H1A H -0.1435 -0.2863 0.1142 0.146 Uiso 1 1 calc R
H1B H -0.0604 -0.2545 0.1237 0.146 Uiso 1 1 calc R
C2 C -0.0866(10) -0.2958(7) 0.0729(4) 0.113(6) Uani 1 1 d .
H2A H -0.0527 -0.3128 0.0783 0.136 Uiso 1 1 calc R
H2B H -0.1334 -0.3375 0.0663 0.136 Uiso 1 1 calc R
C3 C -0.0626(19) -0.2499(11) 0.0464(5) 0.255(18) Uani 1 1 d .
H3A H -0.0979 -0.2677 0.0264 0.306 Uiso 1 1 calc R
H3B H -0.0178 -0.2459 0.0371 0.306 Uiso 1 1 calc R
C4 C -0.0484(12) -0.1771(8) 0.0575(4) 0.138(8) Uani 1 1 d .
H4A H 0.0035 -0.1424 0.0584 0.166 Uiso 1 1 calc R
H4B H -0.0717 -0.1591 0.0408 0.166 Uiso 1 1 calc R
C5 C -0.2561(8) -0.1417(11) 0.1067(4) 0.127(7) Uani 1 1 d .
H5A H -0.2609 -0.0985 0.1063 0.152 Uiso 1 1 calc R
H5B H -0.2611 -0.1584 0.1322 0.152 Uiso 1 1 calc R
C6 C -0.3102(10) -0.1959(13) 0.0851(8) 0.187(11) Uani 1 1 d .
H6A H -0.3225 -0.2440 0.0939 0.224 Uiso 1 1 calc R
H6B H -0.3539 -0.1918 0.0850 0.224 Uiso 1 1 calc R
C7 C -0.2801(11) -0.1835(19) 0.0507(6) 0.238(19) Uani 1 1 d .
H7A H -0.2884 -0.1485 0.0373 0.285 Uiso 1 1 calc R
H7B H -0.3006 -0.2284 0.0365 0.285 Uiso 1 1 calc R
C8 C -0.2021(12) -0.1543(18) 0.0573(5) 0.225(15) Uani 1 1 d .
H8A H -0.1897 -0.1926 0.0556 0.269 Uiso 1 1 calc R
H8B H -0.1730 -0.1164 0.0395 0.269 Uiso 1 1 calc R
O10 O 0.0653(13) 0.6149(17) 0.1031(6) 0.133(9) Uani 0.50 1 d P
C17 C 0.0830(17) 0.6789(16) 0.1176(11) 0.120(13) Uani 0.50 1 d P
H17A H 0.0410 0.6762 0.1300 0.144 Uiso 0.50 1 calc PR
H17B H 0.0983 0.7154 0.0982 0.144 Uiso 0.50 1 calc PR
C18 C 0.1397(16) 0.6986(18) 0.1429(13) 0.19(3) Uani 0.50 1 d P
H18A H 0.1872 0.7211 0.1311 0.226 Uiso 0.50 1 calc PR
H18B H 0.1394 0.7297 0.1626 0.226 Uiso 0.50 1 calc PR
C19 C 0.119(3) 0.635(3) 0.1538(11) 0.21(3) Uani 0.50 1 d P
H19A H 0.0826 0.6207 0.1732 0.248 Uiso 0.50 1 calc PR
H19B H 0.1598 0.6310 0.1634 0.248 Uiso 0.50 1 calc PR
C20 C 0.091(3) 0.5933(19) 0.126(2) 0.22(3) Uani 0.50 1 d P
H20A H 0.1293 0.5875 0.1137 0.268 Uiso 0.50 1 calc PR
H20B H 0.0540 0.5455 0.1340 0.268 Uiso 0.50 1 calc PR

loop_
_atom_site_aniso_label
_atom_site_aniso_U_11
_atom_site_aniso_U_22
_atom_site_aniso_U_33
_atom_site_aniso_U_23
_atom_site_aniso_U_13
_atom_site_aniso_U_12
I1 0.0689(6) 0.0689(6) 0.0257(6) 0.000 0.000 0.0344(3)
I2 0.0604(4) 0.0433(3) 0.0417(3) 0.0014(2) 0.0099(3) 0.0073(3)
I3 0.0952(6) 0.1093(7) 0.1202(8) -0.0670(6) -0.0704(6) 0.0722(6)
Ca1 0.0368(8) 0.0320(8) 0.0319(8) -0.0032(6) -0.0024(6) 0.0113(7)
Ca2 0.0381(8) 0.0364(8) 0.0358(8) -0.0029(6) -0.0048(7) 0.0168(7)
Ca3 0.0408(9) 0.0408(9) 0.0216(12) 0.000 0.000 0.0204(4)
O1 0.033(3) 0.033(3) 0.021(4) 0.000 0.000 0.0167(14)
O2 0.030(3) 0.040(3) 0.027(2) -0.001(2) 0.000(2) 0.018(2)
O3 0.040(3) 0.034(3) 0.030(3) 0.001(2) 0.000(2) 0.020(2)
O4 0.046(3) 0.046(3) 0.024(4) 0.000 0.000 0.0230(16)
O5 0.081(5) 0.042(3) 0.048(4) -0.005(3) 0.013(3) 0.023(3)
O6 0.042(4) 0.089(5) 0.053(4) -0.007(4) -0.016(3) 0.023(4)
O7 0.069(4) 0.079(5) 0.055(4) -0.024(3) -0.017(3) 0.047(4)
O8 0.052(4) 0.056(4) 0.106(6) 0.025(4) 0.026(4) 0.026(3)
C13 0.066(6) 0.052(6) 0.068(7) 0.009(5) 0.005(5) 0.027(5)
C14 0.155(16) 0.099(11) 0.164(16) 0.078(11) 0.101(13) 0.076(12)
C15 0.092(11) 0.096(12) 0.27(3) 0.024(14) 0.110(15) 0.033(10)
C16 0.062(8) 0.108(11) 0.148(14) 0.038(10) 0.048(8) 0.044(8)
C9 0.095(9) 0.086(8) 0.061(6) 0.000(6) 0.004(6) 0.067(7)
C10 0.155(15) 0.124(12) 0.139(14) -0.076(11) -0.065(12) 0.107(12)
C11 0.153(15) 0.23(2) 0.125(13) -0.121(14) -0.061(12) 0.145(16)
C12 0.152(14) 0.174(15) 0.060(7) -0.057(9) -0.041(8) 0.124(13)
C1 0.217(19) 0.064(8) 0.102(10) 0.030(7) 0.075(12) 0.083(11)
C2 0.182(16) 0.053(7) 0.099(10) 0.012(7) 0.068(11) 0.054(9)
C3 0.58(6) 0.156(19) 0.082(12) -0.001(12) 0.11(2) 0.23(3)
C4 0.26(2) 0.099(11) 0.083(10) 0.002(9) 0.046(12) 0.106(14)
C5 0.089(11) 0.198(19) 0.101(11) 0.060(12) 0.015(9) 0.077(13)
C6 0.070(12) 0.17(2) 0.27(3) -0.02(2) -0.067(17) 0.021(12)
C7 0.100(16) 0.42(5) 0.133(19) -0.14(3) -0.052(14) 0.08(2)
C8 0.154(19) 0.45(5) 0.098(14) -0.11(2) -0.067(13) 0.17(3)
O10 0.104(17) 0.15(2) 0.098(16) 0.010(16) -0.004(13) 0.024(16)
C17 0.09(2) 0.056(16) 0.20(4) 0.02(2) 0.04(2) 0.024(16)
C18 0.071(19) 0.12(3) 0.27(5) -0.17(3) 0.04(2) -0.033(18)
C19 0.30(7) 0.18(5) 0.11(3) 0.08(3) -0.07(4) 0.09(5)
C20 0.21(6) 0.05(2) 0.39(10) -0.03(4) -0.09(6) 0.06(3)

loop_
_atom_type_symbol
_atom_type_description
_atom_type_scat_dispersion_real
_atom_type_scat_dispersion_imag
_atom_type_scat_source
C C 0.0033 0.0016 'International Tables Vol C Tables 4.2.6.8 and 6.1.1.4'
H H 0.0000 0.0000 'International Tables Vol C Tables 4.2.6.8 and 6.1.1.4'
O O 0.0106 0.0060 'International Tables Vol C Tables 4.2.6.8 and 6.1.1.4'
Ca Ca 0.2262 0.3064 'International Tables Vol C Tables 4.2.6.8 and 6.1.1.4'
I I -0.4742 1.8119 'International Tables Vol C Tables 4.2.6.8 and 6.1.1.4'

loop_
_geom_angle_atom_site_label_1
_geom_angle_atom_site_label_2
_geom_angle_atom_site_label_3
_geom_angle
_geom_angle_site_symmetry_1
_geom_angle_site_symmetry_3
O2 Ca1 O2 82.0(2) 2 .
O2 Ca1 O1 78.60(18) 2 .
O2 Ca1 O1 78.56(18) . .
O2 Ca1 O6 177.0(2) 2 .
O2 Ca1 O6 96.0(2) . .
O1 Ca1 O6 98.8(2) . .
O2 Ca1 O5 95.3(2) 2 .
O2 Ca1 O5 175.5(2) . .
O1 Ca1 O5 97.4(2) . .
O6 Ca1 O5 86.5(3) . .
O2 Ca1 I2 94.93(13) 2 .
O2 Ca1 I2 92.53(13) . .
O1 Ca1 I2 169.57(17) . .
O6 Ca1 I2 87.45(18) . .
O5 Ca1 I2 91.33(15) . .
O2 Ca1 Ca3 41.61(12) 2 .
O2 Ca1 Ca3 41.62(12) . .
O1 Ca1 Ca3 82.57(17) . .
O6 Ca1 Ca3 136.90(19) . .
O5 Ca1 Ca3 136.35(18) . .
I2 Ca1 Ca3 87.17(5) . .
O2 Ca1 Ca1 83.05(12) 2 3
O2 Ca1 Ca1 38.95(13) . 3
O1 Ca1 Ca1 40.27(11) . 3
O6 Ca1 Ca1 94.0(2) . 3
O5 Ca1 Ca1 137.27(15) . 3
I2 Ca1 Ca1 131.40(5) . 3
Ca3 Ca1 Ca1 59.68(3) . 3
O2 Ca1 Ca1 39.00(12) 2 2
O2 Ca1 Ca1 83.02(12) . 2
O1 Ca1 Ca1 40.27(11) . 2
O6 Ca1 Ca1 138.60(18) . 2
O5 Ca1 Ca1 92.59(18) . 2
I2 Ca1 Ca1 133.93(5) . 2
Ca3 Ca1 Ca1 59.68(3) . 2
Ca1 Ca1 Ca1 60.0 3 2
O3 Ca2 O3 81.2(2) . 3
O3 Ca2 O4 78.50(19) . .
O3 Ca2 O4 78.49(19) 3 .
O3 Ca2 O8 93.5(2) . .
O3 Ca2 O8 87.1(2) 3 .
O4 Ca2 O8 164.3(3) . .
O3 Ca2 O7 86.6(2) . .
O3 Ca2 O7 167.4(2) 3 .
O4 Ca2 O7 102.5(2) . .
O8 Ca2 O7 90.3(3) . .
O3 Ca2 I3 173.20(14) . .
O3 Ca2 I3 105.22(13) 3 .
O4 Ca2 I3 100.52(16) . .
O8 Ca2 I3 89.0(2) . .
O7 Ca2 I3 87.07(16) . .
O3 Ca2 Ca3 41.16(12) . .
O3 Ca2 Ca3 41.16(12) 3 .
O4 Ca2 Ca3 82.05(19) . .
O8 Ca2 Ca3 83.1(2) . .
O7 Ca2 Ca3 126.23(16) . .
I3 Ca2 Ca3 145.59(6) . .
O3 Ca2 Ca2 39.29(13) . 2
O3 Ca2 Ca2 82.94(13) 3 2
O4 Ca2 Ca2 39.99(12) . 2
O8 Ca2 Ca2 132.63(19) . 2
O7 Ca2 Ca2 89.84(18) . 2
I3 Ca2 Ca2 138.28(4) . 2
Ca3 Ca2 Ca2 59.61(3) . 2
O3 Ca2 Ca2 82.94(12) . 3
O3 Ca2 Ca2 39.28(13) 3 3
O4 Ca2 Ca2 39.99(12) . 3
O8 Ca2 Ca2 126.25(19) . 3
O7 Ca2 Ca2 142.40(18) . 3
I3 Ca2 Ca2 100.69(6) . 3
Ca3 Ca2 Ca2 59.61(3) . 3
Ca2 Ca2 Ca2 60.0 2 3
O3 Ca3 O3 79.47(19) . 3
O3 Ca3 O3 79.47(19) . 2
O3 Ca3 O3 79.47(19) 3 2
O3 Ca3 O2 99.93(16) . .
O3 Ca3 O2 178.48(18) 3 .
O3 Ca3 O2 101.81(16) 2 .
O3 Ca3 O2 101.81(16) . 3
O3 Ca3 O2 99.93(16) 3 3
O3 Ca3 O2 178.48(17) 2 3
O2 Ca3 O2 78.81(18) . 3
O3 Ca3 O2 178.48(17) . 2
O3 Ca3 O2 101.81(16) 3 2
O3 Ca3 O2 99.93(16) 2 2
O2 Ca3 O2 78.81(18) . 2
O2 Ca3 O2 78.81(18) 3 2
O3 Ca3 Ca2 40.25(13) . .
O3 Ca3 Ca2 40.26(12) 3 .
O3 Ca3 Ca2 83.31(14) 2 .
O2 Ca3 Ca2 138.87(12) . .
O2 Ca3 Ca2 97.14(12) 3 .
O2 Ca3 Ca2 141.16(12) 2 .
O3 Ca3 Ca2 40.26(13) . 2
O3 Ca3 Ca2 83.31(14) 3 2
O3 Ca3 Ca2 40.25(13) 2 2
O2 Ca3 Ca2 97.14(12) . 2
O2 Ca3 Ca2 141.16(12) 3 2
O2 Ca3 Ca2 138.87(12) 2 2
Ca2 Ca3 Ca2 60.77(6) . 2
O3 Ca3 Ca2 83.31(14) . 3
O3 Ca3 Ca2 40.25(13) 3 3
O3 Ca3 Ca2 40.26(12) 2 3
O2 Ca3 Ca2 141.16(12) . 3
O2 Ca3 Ca2 138.87(12) 3 3
O2 Ca3 Ca2 97.14(12) 2 3
Ca2 Ca3 Ca2 60.77(6) . 3
Ca2 Ca3 Ca2 60.77(6) 2 3
O3 Ca3 Ca1 138.65(13) . .
O3 Ca3 Ca1 140.87(12) 3 .
O3 Ca3 Ca1 96.78(12) 2 .
O2 Ca3 Ca1 40.00(12) . .
O2 Ca3 Ca1 82.80(13) 3 .
O2 Ca3 Ca1 39.94(12) 2 .
Ca2 Ca3 Ca1 178.87(4) . .
Ca2 Ca3 Ca1 118.64(4) 2 .
Ca2 Ca3 Ca1 119.95(4) 3 .
O3 Ca3 Ca1 96.78(12) . 3
O3 Ca3 Ca1 138.65(13) 3 3
O3 Ca3 Ca1 140.87(12) 2 3
O2 Ca3 Ca1 39.94(12) . 3
O2 Ca3 Ca1 40.00(12) 3 3
O2 Ca3 Ca1 82.80(13) 2 3
Ca2 Ca3 Ca1 118.64(4) . 3
Ca2 Ca3 Ca1 119.95(4) 2 3
Ca2 Ca3 Ca1 178.87(4) 3 3
Ca1 Ca3 Ca1 60.65(5) . 3
O3 Ca3 Ca1 140.87(12) . 2
O3 Ca3 Ca1 96.78(12) 3 2
O3 Ca3 Ca1 138.65(12) 2 2
O2 Ca3 Ca1 82.80(13) . 2
O2 Ca3 Ca1 39.94(12) 3 2
O2 Ca3 Ca1 40.00(12) 2 2
Ca2 Ca3 Ca1 119.95(4) . 2
Ca2 Ca3 Ca1 178.87(4) 2 2
Ca2 Ca3 Ca1 118.64(4) 3 2
Ca1 Ca3 Ca1 60.65(5) . 2
Ca1 Ca3 Ca1 60.65(5) 3 2
Ca1 O1 Ca1 99.5(2) 3 .
Ca1 O1 Ca1 99.5(2) 3 2
Ca1 O1 Ca1 99.5(2) . 2
Ca1 O1 H1 118.2 3 .
Ca1 O1 H1 118.2 . .
Ca1 O1 H1 118.2 2 .
Ca1 O2 Ca1 102.05(19) 3 .
Ca1 O2 Ca3 98.45(18) 3 .
Ca1 O2 Ca3 98.38(18) . .
Ca1 O2 H2 118.1 3 .
Ca1 O2 H2 118.1 . .
Ca3 O2 H2 118.1 . .
Ca2 O3 Ca2 101.4(2) . 2
Ca2 O3 Ca3 98.59(19) . .
Ca2 O3 Ca3 98.58(19) 2 .
Ca2 O3 H3 118.2 . .
Ca2 O3 H3 118.2 2 .
Ca3 O3 H3 118.2 . .
Ca2 O4 Ca2 100.0(2) 2 .
Ca2 O4 Ca2 100.0(2) 2 3
Ca2 O4 Ca2 100.0(2) . 3
Ca2 O4 H4 117.8 2 .
Ca2 O4 H4 117.8 . .
Ca2 O4 H4 117.8 3 .
C1 O5 C4 108.2(9) . .
C1 O5 Ca1 125.9(6) . .
C4 O5 Ca1 125.1(7) . .
C5 O6 C8 105.9(12) . .
C5 O6 Ca1 125.3(8) . .
C8 O6 Ca1 123.9(9) . .
C9 O7 C12 108.8(8) . .
C9 O7 Ca2 125.8(6) . .
C12 O7 Ca2 122.5(7) . .
C13 O8 C16 109.8(8) . .
C13 O8 Ca2 125.7(6) . .
C16 O8 Ca2 120.6(7) . .
O8 C13 C14 104.7(9) . .
O8 C13 H13A 110.8 . .
C14 C13 H13A 110.8 . .
O8 C13 H13B 110.8 . .
C14 C13 H13B 110.8 . .
H13A C13 H13B 108.9 . .
C15 C14 C13 105.1(11) . .
C15 C14 H14A 110.7 . .
C13 C14 H14A 110.7 . .
C15 C14 H14B 110.7 . .
C13 C14 H14B 110.7 . .
H14A C14 H14B 108.8 . .
C16 C15 C14 108.6(14) . .
C16 C15 H15A 110.0 . .
C14 C15 H15A 110.0 . .
C16 C15 H15B 110.0 . .
C14 C15 H15B 110.0 . .
H15A C15 H15B 108.4 . .
C15 C16 O8 104.2(11) . .
C15 C16 H16A 110.9 . .
O8 C16 H16A 110.9 . .
C15 C16 H16B 110.9 . .
O8 C16 H16B 110.9 . .
H16A C16 H16B 108.9 . .
O7 C9 C10 108.3(10) . .
O7 C9 H9A 110.0 . .
C10 C9 H9A 110.0 . .
O7 C9 H9B 110.0 . .
C10 C9 H9B 110.0 . .
H9A C9 H9B 108.4 . .
C9 C10 C11 105.6(11) . .
C9 C10 H10A 110.6 . .
C11 C10 H10A 110.6 . .
C9 C10 H10B 110.6 . .
C11 C10 H10B 110.6 . .
H10A C10 H10B 108.7 . .
C12 C11 C10 108.1(10) . .
C12 C11 H11A 110.1 . .
C10 C11 H11A 110.1 . .
C12 C11 H11B 110.1 . .
C10 C11 H11B 110.1 . .
H11A C11 H11B 108.4 . .
O7 C12 C11 105.2(11) . .
O7 C12 H12A 110.7 . .
C11 C12 H12A 110.7 . .
O7 C12 H12B 110.7 . .
C11 C12 H12B 110.7 . .
H12A C12 H12B 108.8 . .
O5 C1 C2 107.9(10) . .
O5 C1 H1A 110.1 . .
C2 C1 H1A 110.1 . .
O5 C1 H1B 110.1 . .
C2 C1 H1B 110.1 . .
H1A C1 H1B 108.4 . .
C3 C2 C1 106.9(11) . .
C3 C2 H2A 110.3 . .
C1 C2 H2A 110.3 . .
C3 C2 H2B 110.4 . .
C1 C2 H2B 110.3 . .
H2A C2 H2B 108.6 . .
C2 C3 C4 112.9(13) . .
C2 C3 H3A 109.0 . .
C4 C3 H3A 109.0 . .
C2 C3 H3B 109.0 . .
C4 C3 H3B 109.0 . .
H3A C3 H3B 107.8 . .
O5 C4 C3 102.4(13) . .
O5 C4 H4A 111.3 . .
C3 C4 H4A 111.3 . .
O5 C4 H4B 111.3 . .
C3 C4 H4B 111.3 . .
H4A C4 H4B 109.2 . .
O6 C5 C6 109.5(17) . .
O6 C5 H5A 109.8 . .
C6 C5 H5A 109.8 . .
O6 C5 H5B 109.8 . .
C6 C5 H5B 109.8 . .
H5A C5 H5B 108.2 . .
C7 C6 C5 104.0(19) . .
C7 C6 H6A 111.0 . .
C5 C6 H6A 110.9 . .
C7 C6 H6B 110.9 . .
C5 C6 H6B 110.9 . .
H6A C6 H6B 109.0 . .
C6 C7 C8 104.6(18) . .
C6 C7 H7A 110.9 . .
C8 C7 H7A 110.9 . .
C6 C7 H7B 110.7 . .
C8 C7 H7B 110.8 . .
H7A C7 H7B 108.9 . .
O6 C8 C7 105.0(16) . .
O6 C8 H8A 110.7 . .
C7 C8 H8A 110.8 . .
O6 C8 H8B 110.8 . .
C7 C8 H8B 110.7 . .
H8A C8 H8B 108.8 . .
C20 O10 C17 100(3) . .
O10 C17 C18 109(3) . .
O10 C17 C20 37(2) . .
C18 C17 C20 73(3) . .
O10 C17 C19 76(2) . .
C18 C17 C19 40(2) . .
C20 C17 C19 38(2) . .
O10 C17 H17A 109.9 . .
C18 C17 H17A 109.9 . .
C20 C17 H17A 112.8 . .
C19 C17 H17A 103.0 . .
O10 C17 H17B 109.9 . .
C18 C17 H17B 109.9 . .
C20 C17 H17B 134.6 . .
C19 C17 H17B 143.4 . .
H17A C17 H17B 108.3 . .
C19 C18 C17 96(3) . .
C19 C18 H18A 112.6 . .
C17 C18 H18A 112.6 . .
C19 C18 H18B 112.6 . .
C17 C18 H18B 112.6 . .
H18A C18 H18B 110.1 . .
C18 C19 C20 106(4) . .
C18 C19 C17 45(2) . .
C20 C19 C17 69(3) . .
C18 C19 H19A 110.5 . .
C20 C19 H19A 110.5 . .
C17 C19 H19A 100.9 . .
C18 C19 H19B 110.5 . .
C20 C19 H19B 110.5 . .
C17 C19 H19B 147.8 . .
H19A C19 H19B 108.7 . .
O10 C20 C19 115(4) . .
O10 C20 C17 42(2) . .
C19 C20 C17 73(3) . .
O10 C20 H20A 108.6 . .
C19 C20 H20A 108.6 . .
C17 C20 H20A 121.6 . .
O10 C20 H20B 108.6 . .
C19 C20 H20B 108.5 . .
C17 C20 H20B 128.0 . .
H20A C20 H20B 107.5 . .

loop_
_geom_bond_atom_site_label_1
_geom_bond_atom_site_label_2
_geom_bond_distance
_geom_bond_site_symmetry_2
I2 Ca1 3.1531(17) .
I3 Ca2 3.1470(17) .
Ca1 O2 2.309(5) 2
Ca1 O2 2.312(5) .
Ca1 O1 2.354(4) .
Ca1 O6 2.411(6) .
Ca1 O5 2.413(6) .
Ca1 Ca3 3.557(2) .
Ca1 Ca1 3.592(3) 3
Ca1 Ca1 3.592(3) 2
Ca2 O3 2.322(5) .
Ca2 O3 2.322(5) 3
Ca2 O4 2.346(4) .
Ca2 O8 2.425(7) .
Ca2 O7 2.438(7) .
Ca2 Ca3 3.553(2) .
Ca2 Ca2 3.595(3) 2
Ca2 Ca2 3.595(3) 3
Ca3 O3 2.365(5) .
Ca3 O3 2.365(5) 3
Ca3 O3 2.365(5) 2
Ca3 O2 2.388(5) .
Ca3 O2 2.388(5) 3
Ca3 O2 2.388(5) 2
Ca3 Ca2 3.553(2) 2
Ca3 Ca2 3.553(2) 3
Ca3 Ca1 3.557(2) 3
Ca3 Ca1 3.557(2) 2
O1 Ca1 2.354(4) 3
O1 Ca1 2.354(4) 2
O1 H1 1.0000 .
O2 Ca1 2.309(5) 3
O2 H2 1.0000 .
O3 Ca2 2.322(5) 2
O3 H3 1.0000 .
O4 Ca2 2.346(4) 2
O4 Ca2 2.346(4) 3
O4 H4 1.0000 .
O5 C1 1.419(13) .
O5 C4 1.431(15) .
O6 C5 1.381(15) .
O6 C8 1.438(18) .
O7 C9 1.432(12) .
O7 C12 1.442(12) .
O8 C13 1.431(12) .
O8 C16 1.468(13) .
C13 C14 1.472(16) .
C13 H13A 0.9900 .
C13 H13B 0.9900 .
C14 C15 1.44(2) .
C14 H14A 0.9900 .
C14 H14B 0.9900 .
C15 C16 1.418(19) .
C15 H15A 0.9900 .
C15 H15B 0.9900 .
C16 H16A 0.9900 .
C16 H16B 0.9900 .
C9 C10 1.446(16) .
C9 H9A 0.9900 .
C9 H9B 0.9900 .
C10 C11 1.49(2) .
C10 H10A 0.9900 .
C10 H10B 0.9900 .
C11 C12 1.48(2) .
C11 H11A 0.9900 .
C11 H11B 0.9900 .
C12 H12A 0.9900 .
C12 H12B 0.9900 .
C1 C2 1.463(16) .
C1 H1A 0.9900 .
C1 H1B 0.9900 .
C2 C3 1.30(2) .
C2 H2A 0.9900 .
C2 H2B 0.9900 .
C3 C4 1.50(2) .
C3 H3A 0.9900 .
C3 H3B 0.9900 .
C4 H4A 0.9900 .
C4 H4B 0.9900 .
C5 C6 1.42(2) .
C5 H5A 0.9900 .
C5 H5B 0.9900 .
C6 C7 1.39(3) .
C6 H6A 0.9900 .
C6 H6B 0.9900 .
C7 C8 1.50(3) .
C7 H7A 0.9900 .
C7 H7B 0.9900 .
C8 H8A 0.9900 .
C8 H8B 0.9900 .
O10 C20 1.22(6) .
O10 C17 1.35(4) .
C17 C18 1.42(6) .
C17 C20 1.97(5) .
C17 C19 2.01(5) .
C17 H17A 0.9900 .
C17 H17B 0.9900 .
C18 C19 1.29(5) .
C18 H18A 0.9900 .
C18 H18B 0.9900 .
C19 C20 1.30(6) .
C19 H19A 0.9900 .
C19 H19B 0.9900 .
C20 H20A 0.9900 .
C20 H20B 0.9900 .
